data_7064013
loop_
_publ_author_name
'Pandey, Ankit'
'Kaur, Bhupinder'
'Dwivedi, Khilesh C.'
'Balakrishna, Maravanji S.'

_publ_section_title
;
 Copper nanoparticle-catalyzed synthesis of N-arylated indoles,
 carbazoles, and N-alkylated indoles
;
_journal_issue 41
_journal_name_full 'New Journal of Chemistry'
_journal_page_first 17936
_journal_page_last 17950
_journal_paper_doi 10.1039/D5NJ02820E
_journal_volume 49
_journal_year 2025
_chemical_formula_moiety 'C52 H44 Cu2 I2 N2 O4 P2'
_chemical_formula_sum 'C52 H44 Cu2 I2 N2 O4 P2'
_chemical_formula_weight 1203.79
_space_group_crystal_system triclinic
_space_group_IT_number 2
_space_group_name_Hall '-P 1'
_space_group_name_H-M_alt 'P -1'
_symmetry_Int_Tables_number 2
_atom_sites_solution_primary dual
_audit_creation_date 2024-06-15
_audit_creation_method
;
Olex2 1.3-ac4
(compiled 2019.04.23 svn.r3594 for Rigaku Oxford Diffraction, GUI svn.r5739)
;
_audit_update_record
;
2025-02-17 deposited with the CCDC.	2025-09-09 downloaded from the CCDC.
;
_cell_angle_alpha 84.061(6)
_cell_angle_beta 73.695(5)
_cell_angle_gamma 68.389(5)
_cell_formula_units_Z 1
_cell_length_a 9.9058(14)
_cell_length_b 11.7200(18)
_cell_length_c 11.8011(18)
_cell_measurement_reflns_used 9399
_cell_measurement_temperature 150.0
_cell_measurement_theta_max 28.34
_cell_measurement_theta_min 2.59
_cell_volume 1222.5(3)
_computing_cell_refinement 'SAINT V8.40A (?, 2016)'
_computing_data_reduction 'SAINT V8.40A (?, 2016)'
_computing_molecular_graphics 'Olex2 (Dolomanov et al., 2009)'
_computing_publication_material 'Olex2 (Dolomanov et al., 2009)'
_computing_structure_refinement 'olex2.refine (Bourhis et al., 2015)'
_computing_structure_solution 'ShelXT (Sheldrick, 2015)'
_diffrn_ambient_temperature 150.0
_diffrn_measured_fraction_theta_full 0.9988
_diffrn_measured_fraction_theta_max 0.9988
_diffrn_measurement_device_type 'Bruker APEX-II CCD'
_diffrn_measurement_method '\f and \w scans'
_diffrn_radiation_type 'Mo K\a'
_diffrn_radiation_wavelength 0.71073
_diffrn_reflns_av_R_equivalents 0.0599
_diffrn_reflns_av_unetI/netI 0.0252
_diffrn_reflns_limit_h_max 13
_diffrn_reflns_limit_h_min -13
_diffrn_reflns_limit_k_max 15
_diffrn_reflns_limit_k_min -15
_diffrn_reflns_limit_l_max 15
_diffrn_reflns_limit_l_min -15
_diffrn_reflns_number 70379
_diffrn_reflns_theta_full 25.0000
_diffrn_reflns_theta_max 25.00
_diffrn_reflns_theta_min 1.87
_diffrn_standards_number 0
_exptl_absorpt_coefficient_mu 2.244
_exptl_absorpt_correction_T_max 0.7457
_exptl_absorpt_correction_T_min 0.4826
_exptl_absorpt_correction_type none
_exptl_absorpt_process_details
;
SADABS-2016/2 (Bruker,2016/2) was used for absorption correction.
wR2(int) was 0.1460 before and 0.0802 after correction.
The Ratio of minimum to maximum transmission is 0.6472.
The \l/2 correction factor is Not present.
;
_exptl_crystal_colour 'clear yellowish yellow'
_exptl_crystal_colour_lustre clear
_exptl_crystal_colour_modifier yellowish
_exptl_crystal_colour_primary yellow
_exptl_crystal_density_diffrn 1.6350
_exptl_crystal_description block
_exptl_crystal_F_000 596.2578
_exptl_crystal_size_max 0.52
_exptl_crystal_size_mid 0.062
_exptl_crystal_size_min 0.057
_refine_diff_density_max 0.5665
_refine_diff_density_min -0.3303
_refine_diff_density_rms 0.0711
_refine_ls_d_res_high 0.8409
_refine_ls_d_res_low 10.8962
_refine_ls_extinction_expression Fc^*^=kFc[1+0.001xFc^2^\l^3^/sin(2\q)]^-1/4^
_refine_ls_goodness_of_fit_ref 1.0961
_refine_ls_hydrogen_treatment refall
_refine_ls_matrix_type full
_refine_ls_number_constraints 0
_refine_ls_number_parameters 378
_refine_ls_number_reflns 4301
_refine_ls_number_restraints 0
_refine_ls_restrained_S_all 1.0961
_refine_ls_R_factor_all 0.0202
_refine_ls_R_factor_gt 0.0188
_refine_ls_shift/su_max 0.0005
_refine_ls_shift/su_mean 0.0001
_refine_ls_structure_factor_coef Fsqd
_refine_ls_weighting_details 'w=1/[\s^2^(Fo^2^)+(0.0269P)^2^+0.5361P] where P=(Fo^2^+2Fc^2^)/3'
_refine_ls_weighting_scheme calc
_refine_ls_wR_factor_gt 0.0502
_refine_ls_wR_factor_ref 0.0510
_reflns_Friedel_coverage 0.0
_reflns_limit_h_max 11
_reflns_limit_h_min -11
_reflns_limit_k_max 13
_reflns_limit_k_min -13
_reflns_limit_l_max 14
_reflns_limit_l_min 0
_reflns_number_gt 4090
_reflns_number_total 4301
_reflns_threshold_expression I>=2u(I)
_cod_data_source_file d5nj02820e2.cif
_cod_data_source_block Compound_3
_cod_depositor_comments 'Adding full bibliography for 7064007--7064013.cif.'
_cod_database_code 7064013
_olex2_refinement_description
;
;
_olex2_submission_special_instructions 'No special instructions were received'

loop_
_space_group_symop_id
_space_group_symop_operation_xyz
1 x,y,z
2 -x,-y,-z

loop_
_atom_site_label
_atom_site_type_symbol
_atom_site_fract_x
_atom_site_fract_y
_atom_site_fract_z
_atom_site_U_iso_or_equiv
_atom_site_adp_type
_atom_site_occupancy
_atom_site_refinement_flags_posn
I1 I 0.608846(14) -0.097755(11) 0.629485(11) 0.02504(7) Uani 1.000000 .
Cu1 Cu 0.37855(3) 0.08114(2) 0.59331(2) 0.02080(8) Uani 1.000000 .
P1 P 0.18033(5) 0.20074(4) 0.72632(4) 0.01644(11) Uani 1.000000 .
O1 O 0.41907(15) 0.28057(13) 0.63348(12) 0.0239(3) Uani 1.000000 .
N1 N 0.4194(2) 0.40055(16) 0.46856(16) 0.0224(4) Uani 1.000000 .
O2 O 0.48730(19) 0.50173(16) 0.26611(14) 0.0403(4) Uani 1.000000 .
C6 C 0.1850(2) 0.42700(17) 0.61471(16) 0.0182(4) Uani 1.000000 .
C14 C 0.2131(2) 0.22312(17) 0.86607(16) 0.0178(4) Uani 1.000000 .
C1 C 0.0948(2) 0.36099(17) 0.68070(16) 0.0175(4) Uani 1.000000 .
C7 C 0.3518(2) 0.36339(17) 0.57479(17) 0.0189(4) Uani 1.000000 .
C5 C 0.1172(2) 0.55002(18) 0.58637(18) 0.0225(4) Uani 1.000000 .
C4 C -0.0370(2) 0.60723(19) 0.62020(18) 0.0249(4) Uani 1.000000 .
C19 C 0.3459(2) 0.14818(18) 0.89253(17) 0.0224(4) Uani 1.000000 .
C3 C -0.1267(2) 0.54232(18) 0.68117(17) 0.0227(4) Uani 1.000000 .
C18 C 0.3759(2) 0.1657(2) 0.99672(18) 0.0273(5) Uani 1.000000 .
C15 C 0.1106(2) 0.31641(19) 0.94547(18) 0.0253(4) Uani 1.000000 .
C2 C -0.0611(2) 0.42064(18) 0.71159(17) 0.0200(4) Uani 1.000000 .
C20 C 0.0183(2) 0.15071(17) 0.76837(18) 0.0217(4) Uani 1.000000 .
C25 C -0.0358(2) 0.13334(19) 0.6767(2) 0.0273(5) Uani 1.000000 .
C16 C 0.1411(3) 0.3327(2) 1.04885(19) 0.0295(5) Uani 1.000000 .
C8 C 0.5674(2) 0.34539(18) 0.39808(19) 0.0252(4) Uani 1.000000 .
C17 C 0.2745(3) 0.25757(19) 1.07430(19) 0.0276(5) Uani 1.000000 .
C13 C 0.6025(3) 0.3998(2) 0.2867(2) 0.0320(5) Uani 1.000000 .
C21 C -0.0475(3) 0.1232(2) 0.8829(2) 0.0314(5) Uani 1.000000 .
C9 C 0.6741(2) 0.2411(2) 0.4293(2) 0.0338(5) Uani 1.000000 .
C23 C -0.2174(3) 0.0622(2) 0.8143(3) 0.0400(6) Uani 1.000000 .
C24 C -0.1542(3) 0.0907(2) 0.6997(2) 0.0343(5) Uani 1.000000 .
C10 C 0.8144(3) 0.1907(2) 0.3499(3) 0.0469(7) Uani 1.000000 .
C22 C -0.1644(3) 0.0788(3) 0.9049(3) 0.0433(6) Uani 1.000000 .
C11 C 0.8481(3) 0.2434(3) 0.2411(3) 0.0519(8) Uani 1.000000 .
C12 C 0.7432(3) 0.3480(3) 0.2092(2) 0.0466(7) Uani 1.000000 .
C26 C 0.5200(4) 0.5751(3) 0.1638(3) 0.0518(7) Uani 1.000000 .
H19 H 0.412(2) 0.087(2) 0.840(2) 0.023(6) Uiso 1.000000 .
H2 H -0.120(2) 0.3754(18) 0.7524(18) 0.013(5) Uiso 1.000000 .
H4 H -0.079(3) 0.690(2) 0.603(2) 0.032(6) Uiso 1.000000 .
H15 H 0.026(3) 0.367(2) 0.930(2) 0.034(7) Uiso 1.000000 .
H3 H -0.235(3) 0.580(2) 0.707(2) 0.029(6) Uiso 1.000000 .
H1 H 0.367(3) 0.452(2) 0.439(2) 0.022(6) Uiso 1.000000 .
H25 H 0.007(3) 0.151(2) 0.602(2) 0.027(6) Uiso 1.000000 .
H24 H -0.194(3) 0.078(2) 0.640(2) 0.036(7) Uiso 1.000000 .
H17 H 0.293(3) 0.272(2) 1.137(2) 0.032(6) Uiso 1.000000 .
H5 H 0.177(3) 0.593(2) 0.548(2) 0.026(6) Uiso 1.000000 .
H16 H 0.080(3) 0.390(2) 1.097(2) 0.036(7) Uiso 1.000000 .
H18 H 0.465(3) 0.114(2) 1.013(2) 0.035(6) Uiso 1.000000 .
H26a H 0.545(3) 0.524(3) 0.096(3) 0.047(8) Uiso 1.000000 .
H21 H -0.012(3) 0.136(2) 0.939(2) 0.037(7) Uiso 1.000000 .
H9 H 0.650(3) 0.211(2) 0.500(3) 0.040(7) Uiso 1.000000 .
H26b H 0.610(3) 0.594(3) 0.161(3) 0.054(8) Uiso 1.000000 .
H23 H -0.297(3) 0.032(3) 0.829(2) 0.052(8) Uiso 1.000000 .
H12 H 0.766(4) 0.386(3) 0.136(3) 0.064(10) Uiso 1.000000 .
H22 H -0.197(4) 0.064(3) 0.970(3) 0.064(11) Uiso 1.000000 .
H10 H 0.891(3) 0.119(3) 0.369(2) 0.049(8) Uiso 1.000000 .
H26c H 0.425(4) 0.647(3) 0.168(3) 0.056(9) Uiso 1.000000 .
H11 H 0.937(3) 0.214(3) 0.191(3) 0.050(8) Uiso 1.000000 .

loop_
_atom_site_aniso_label
_atom_site_aniso_U_11
_atom_site_aniso_U_22
_atom_site_aniso_U_33
_atom_site_aniso_U_12
_atom_site_aniso_U_13
_atom_site_aniso_U_23
I1 0.02562(9) 0.02439(9) 0.01917(9) 0.00166(6) -0.00957(6) -0.00426(5)
Cu1 0.02053(13) 0.02088(13) 0.01830(14) -0.00381(10) -0.00500(9) -0.00222(9)
P1 0.0160(2) 0.0180(2) 0.0149(2) -0.00531(19) -0.00436(18) 0.00016(18)
O1 0.0210(7) 0.0252(7) 0.0256(8) -0.0077(6) -0.0089(6) 0.0053(6)
N1 0.0208(9) 0.0205(9) 0.0235(9) -0.0068(7) -0.0041(7) 0.0042(7)
O2 0.0411(9) 0.0521(10) 0.0297(9) -0.0244(8) -0.0075(7) 0.0163(8)
C6 0.0215(10) 0.0199(9) 0.0148(9) -0.0071(8) -0.0072(7) -0.0012(7)
C14 0.0204(9) 0.0190(9) 0.0149(9) -0.0092(8) -0.0035(7) 0.0017(7)
C1 0.0204(9) 0.0195(9) 0.0132(9) -0.0054(8) -0.0073(7) -0.0017(7)
C7 0.0215(10) 0.0187(9) 0.0205(10) -0.0105(8) -0.0067(8) -0.0014(8)
C5 0.0288(11) 0.0191(10) 0.0214(10) -0.0093(9) -0.0085(8) 0.0002(8)
C4 0.0299(11) 0.0179(10) 0.0237(11) -0.0004(9) -0.0120(9) -0.0031(8)
C19 0.0229(10) 0.0226(10) 0.0186(10) -0.0040(8) -0.0051(8) -0.0025(8)
C3 0.0193(10) 0.0231(10) 0.0224(11) 0.0006(8) -0.0088(8) -0.0073(8)
C18 0.0285(11) 0.0284(11) 0.0234(11) -0.0037(9) -0.0129(9) -0.0004(9)
C15 0.0253(11) 0.0263(11) 0.0200(11) -0.0032(9) -0.0072(8) -0.0003(8)
C2 0.0194(9) 0.0248(10) 0.0156(10) -0.0065(8) -0.0048(8) -0.0035(8)
C20 0.0189(9) 0.0170(9) 0.0285(11) -0.0051(8) -0.0076(8) 0.0018(8)
C25 0.0271(11) 0.0265(11) 0.0296(12) -0.0095(9) -0.0094(9) 0.0002(9)
C16 0.0345(12) 0.0272(11) 0.0186(11) -0.0026(10) -0.0033(9) -0.0063(9)
C8 0.0251(10) 0.0233(10) 0.0290(11) -0.0140(9) -0.0007(8) -0.0057(8)
C17 0.0397(12) 0.0276(11) 0.0179(11) -0.0103(9) -0.0130(9) -0.0011(8)
C13 0.0357(12) 0.0406(13) 0.0264(12) -0.0237(11) -0.0033(9) -0.0033(10)
C21 0.0288(12) 0.0401(13) 0.0298(12) -0.0172(10) -0.0109(10) 0.0084(10)
C9 0.0250(11) 0.0240(11) 0.0483(15) -0.0112(9) -0.0003(10) 0.0006(10)
C23 0.0276(12) 0.0394(13) 0.0608(17) -0.0197(11) -0.0159(12) 0.0080(12)
C24 0.0301(12) 0.0318(12) 0.0479(15) -0.0139(10) -0.0174(11) 0.0007(11)
C10 0.0306(13) 0.0280(13) 0.073(2) -0.0091(11) 0.0040(13) -0.0143(12)
C22 0.0364(14) 0.0571(17) 0.0419(16) -0.0282(13) -0.0091(12) 0.0177(13)
C11 0.0355(15) 0.0553(17) 0.0567(18) -0.0216(14) 0.0187(13) -0.0304(15)
C12 0.0461(15) 0.0647(18) 0.0307(14) -0.0326(15) 0.0094(11) -0.0125(13)
C26 0.070(2) 0.072(2) 0.0292(15) -0.0463(19) -0.0160(14) 0.0213(14)

loop_
_atom_type_symbol
_atom_type_scat_dispersion_real
_atom_type_scat_dispersion_imag
_atom_type_scat_Cromer_Mann_a1
_atom_type_scat_Cromer_Mann_a2
_atom_type_scat_Cromer_Mann_a3
_atom_type_scat_Cromer_Mann_a4
_atom_type_scat_Cromer_Mann_b1
_atom_type_scat_Cromer_Mann_b2
_atom_type_scat_Cromer_Mann_b3
_atom_type_scat_Cromer_Mann_b4
_atom_type_scat_Cromer_Mann_c
_atom_type_scat_source
_atom_type_scat_dispersion_source
C 0.00347 0.00161 2.31000 1.02000 1.58860 0.86500 20.84390 10.20750 0.56870 51.65120 0.215599998832 'International Tables Volume C Table 6.1.1.4 (pp. 500-502)' 'Henke, Gullikson and Davis, At. Data and Nucl. Data Tables, 1993, 54, 2'
I -0.41187 1.83264 20.14720 18.99490 7.51380 2.27350 4.34700 0.38140 27.76600 66.87760 4.07119989395 'International Tables Volume C Table 6.1.1.4 (pp. 500-502)' 'Henke, Gullikson and Davis, At. Data and Nucl. Data Tables, 1993, 54, 2'
H 0.00000 0.00000 0.49300 0.32291 0.14019 0.04081 10.51090 26.12570 3.14236 57.79970 0.0030380000826 'International Tables Volume C Table 6.1.1.4 (pp. 500-502)' 'Henke, Gullikson and Davis, At. Data and Nucl. Data Tables, 1993, 54, 2'
O 0.01158 0.00611 3.04850 2.28680 1.54630 0.86700 13.27710 5.70110 0.32390 32.90890 0.250800013542 'International Tables Volume C Table 6.1.1.4 (pp. 500-502)' 'Henke, Gullikson and Davis, At. Data and Nucl. Data Tables, 1993, 54, 2'
N 0.00653 0.00323 12.21260 3.13220 2.01250 1.16630 0.00570 9.89330 28.99750 0.58260 -11.5290002823 'International Tables Volume C Table 6.1.1.4 (pp. 500-502)' 'Henke, Gullikson and Davis, At. Data and Nucl. Data Tables, 1993, 54, 2'
P 0.10434 0.09671 6.43450 4.17910 1.78000 1.49080 1.90670 27.15700 0.52600 68.16450 1.11489999294 'International Tables Volume C Table 6.1.1.4 (pp. 500-502)' 'Henke, Gullikson and Davis, At. Data and Nucl. Data Tables, 1993, 54, 2'
Cu 0.34125 1.28947 13.33800 7.16760 5.61580 1.67350 3.58280 0.24700 11.39660 64.81260 1.19099998474 'International Tables Volume C Table 6.1.1.4 (pp. 500-502)' 'Henke, Gullikson and Davis, At. Data and Nucl. Data Tables, 1993, 54, 2'

loop_
_geom_angle_atom_site_label_1
_geom_angle_atom_site_label_2
_geom_angle_atom_site_label_3
_geom_angle
_geom_angle_site_symmetry_1
_geom_angle_site_symmetry_3
_geom_angle_publ_flag
Cu1 Cu1 I1 54.737(8) 2_656 2_656 ?
Cu1 Cu1 I1 55.186(6) 2_656 . ?
P1 Cu1 I1 128.344(16) . . ?
P1 Cu1 I1 121.544(16) . 2_656 ?
C14 P1 Cu1 116.36(6) . . ?
C1 P1 Cu1 115.98(6) . . ?
C1 P1 C14 101.31(8) . . ?
C20 P1 Cu1 114.58(7) . . ?
C20 P1 C14 104.98(9) . . ?
C20 P1 C1 101.65(9) . . ?
C8 N1 C7 128.58(18) . . ?
C26 O2 C13 118.0(2) . . ?
C7 C6 C1 119.32(16) . . ?
C5 C6 C1 119.69(18) . . ?
C5 C6 C7 120.99(17) . . ?
C19 C14 P1 119.00(14) . . ?
C15 C14 P1 122.09(15) . . ?
C15 C14 C19 118.87(18) . . ?
C6 C1 P1 121.11(14) . . ?
C2 C1 P1 120.72(15) . . ?
C2 C1 C6 118.17(17) . . ?
N1 C7 O1 123.68(18) . . ?
C6 C7 O1 121.20(17) . . ?
C6 C7 N1 115.06(17) . . ?
C4 C5 C6 120.79(19) . . ?
C3 C4 C5 120.00(19) . . ?
C18 C19 C14 120.22(18) . . ?
C2 C3 C4 119.96(19) . . ?
C17 C18 C19 120.5(2) . . ?
C16 C15 C14 120.5(2) . . ?
C3 C2 C1 121.34(19) . . ?
C25 C20 P1 116.65(16) . . ?
C21 C20 P1 124.51(16) . . ?
C21 C20 C25 118.75(19) . . ?
C24 C25 C20 120.7(2) . . ?
C17 C16 C15 120.2(2) . . ?
C13 C8 N1 115.73(19) . . ?
C9 C8 N1 124.5(2) . . ?
C9 C8 C13 119.7(2) . . ?
C16 C17 C18 119.7(2) . . ?
C8 C13 O2 114.07(19) . . ?
C12 C13 O2 126.2(2) . . ?
C12 C13 C8 119.7(2) . . ?
C22 C21 C20 120.2(2) . . ?
C10 C9 C8 119.6(2) . . ?
C22 C23 C24 119.7(2) . . ?
C23 C24 C25 119.8(2) . . ?
C11 C10 C9 120.7(3) . . ?
C23 C22 C21 120.8(2) . . ?
C12 C11 C10 120.4(2) . . ?
C11 C12 C13 120.0(3) . . ?

loop_
_geom_bond_atom_site_label_1
_geom_bond_atom_site_label_2
_geom_bond_distance
_geom_bond_site_symmetry_2
_geom_bond_publ_flag
I1 Cu1 2.5731(4) . ?
I1 Cu1 2.5873(5) 2_656 ?
Cu1 Cu1 2.9628(6) 2_656 ?
Cu1 P1 2.2319(6) . ?
P1 C14 1.8294(19) . ?
P1 C1 1.8465(19) . ?
P1 C20 1.831(2) . ?
O1 C7 1.229(2) . ?
N1 C7 1.357(3) . ?
N1 C8 1.410(3) . ?
O2 C13 1.371(3) . ?
O2 C26 1.440(3) . ?
C6 C1 1.413(3) . ?
C6 C7 1.495(3) . ?
C6 C5 1.398(3) . ?
C14 C19 1.386(3) . ?
C14 C15 1.402(3) . ?
C1 C2 1.396(3) . ?
C5 C4 1.379(3) . ?
C4 C3 1.382(3) . ?
C19 C18 1.395(3) . ?
C3 C2 1.388(3) . ?
C18 C17 1.377(3) . ?
C15 C16 1.384(3) . ?
C20 C25 1.396(3) . ?
C20 C21 1.388(3) . ?
C25 C24 1.388(3) . ?
C16 C17 1.386(3) . ?
C8 C13 1.410(3) . ?
C8 C9 1.386(3) . ?
C13 C12 1.387(3) . ?
C21 C22 1.387(3) . ?
C9 C10 1.391(3) . ?
C23 C24 1.385(4) . ?
C23 C22 1.375(4) . ?
C10 C11 1.375(4) . ?
C11 C12 1.382(4) . ?
